data_4133663
loop_
_publ_author_name
'Mayer, David C.'
'Manzi, Aurora'
'Medishetty, Raghavender'
'Winkler, Benedikt'
'Schneider, Christian'
'Kieslich, Gregor'
'P\"othig, Alexander'
'Feldmann, Jochen'
'Fischer, Roland A.'

_publ_section_title
;
 Controlling Multiphoton Absorption Efficiency by Chromophore Packing in
 Metal-Organic Frameworks.
;
_journal_issue 29
_journal_name_full 'Journal of the American Chemical Society'
_journal_page_first 11594
_journal_page_last 11602
_journal_paper_doi 10.1021/jacs.9b04213
_journal_volume 141
_journal_year 2019
_chemical_compound_source 'see text'
_chemical_formula_moiety 'C29 H18 Cd N O6'
_chemical_formula_sum 'C29 H18 Cd N O6'
_chemical_formula_weight 588.8643
_space_group_IT_number 2
_space_group_name_Hall '-P 1'
_space_group_name_H-M_alt 'P -1'
_symmetry_cell_setting triclinic
_symmetry_Int_Tables_number 2
_symmetry_space_group_name_Hall '-P 1'
_symmetry_space_group_name_H-M 'P -1'
_atom_sites_solution_hydrogens geom
_cell_angle_alpha 90.349(6)
_cell_angle_beta 92.110(5)
_cell_angle_gamma 91.978(6)
_cell_formula_units_Z 2
_cell_length_a 10.9440(16)
_cell_length_b 11.5746(17)
_cell_length_c 22.460(3)
_cell_measurement_reflns_used 9928
_cell_measurement_temperature 100
_cell_measurement_theta_max 25.7726
_cell_measurement_theta_min 2.5188
_cell_volume 2841.4(7)
_computing_publication_material 'PLATON (Spek, 2003)'
_computing_structure_refinement 'SHELXL-201n (Sheldrick, 2014)'
_diffrn_ambient_temperature 100
_diffrn_detector ' CMOS plate '
_diffrn_detector_area_resol_mean 16
_diffrn_measured_fraction_theta_full 1.000
_diffrn_measured_fraction_theta_max 0.925
_diffrn_measurement_device ' \k-geometry diffractometer '
_diffrn_measurement_device_type ' Bruker Photon CMOS '
_diffrn_measurement_method ' phi- and omega-rotation '
_diffrn_radiation_monochromator 'Helios optic'
_diffrn_radiation_probe x-ray
_diffrn_radiation_source 'TXS rotating anode'
_diffrn_radiation_type MoK\a
_diffrn_radiation_wavelength 0.71073
_diffrn_reflns_av_R_equivalents 0.0777
_diffrn_reflns_av_unetI/netI 0.0832
_diffrn_reflns_limit_h_max 13
_diffrn_reflns_limit_h_min -13
_diffrn_reflns_limit_k_max 13
_diffrn_reflns_limit_k_min -13
_diffrn_reflns_limit_l_max 27
_diffrn_reflns_limit_l_min -27
_diffrn_reflns_number 41266
_diffrn_reflns_reduction_process
;
;
_diffrn_reflns_theta_full 25.24
_diffrn_reflns_theta_max 25.35
_diffrn_reflns_theta_min 2.04
_exptl_absorpt_coefficient_mu 0.404
_exptl_absorpt_correction_T_max 0.7454
_exptl_absorpt_correction_T_min 0.6634
_exptl_absorpt_correction_type multi-scan
_exptl_absorpt_process_details 'SADABS 2016/2, Bruker, 2016'
_exptl_crystal_colour 'clear green'
_exptl_crystal_density_diffrn 0.688
_exptl_crystal_density_method 'Not Measured'
_exptl_crystal_description plate
_exptl_crystal_F_000 1180
_exptl_crystal_size_max 0.302
_exptl_crystal_size_mid 0.166
_exptl_crystal_size_min 0.088
_refine_diff_density_max 9.662
_refine_diff_density_min -4.283
_refine_diff_density_rms 0.369
_refine_ls_extinction_coef 0.0017(8)
_refine_ls_extinction_expression FC^*^=KFC[1+0.001XFC^2^\L^3^/SIN(2\Q)]^-1/4^
_refine_ls_extinction_method 'shelxl-2014/7 (sheldrick 2014'
_refine_ls_goodness_of_fit_ref 1.093
_refine_ls_hydrogen_treatment constr
_refine_ls_matrix_type full
_refine_ls_number_parameters 658
_refine_ls_number_reflns 10364
_refine_ls_number_restraints 115
_refine_ls_restrained_S_all 1.088
_refine_ls_R_factor_all 0.2319
_refine_ls_R_factor_gt 0.1951
_refine_ls_shift/su_max 0.000
_refine_ls_shift/su_mean 0.000
_refine_ls_structure_factor_coef Fsqd
_refine_ls_weighting_details 'W=1/[\S^2^(FO^2^)+(0.1077P)^2^+342.2228P] WHERE P=(FO^2^+2FC^2^)/3'
_refine_ls_weighting_scheme calc
_refine_ls_wR_factor_gt 0.4551
_refine_ls_wR_factor_ref 0.4754
_reflns_number_gt 7662
_reflns_number_total 10364
_reflns_threshold_expression I>2\s(I)
_cod_data_source_file ja9b04213_si_001.cif
_cod_data_source_block tPPD-Cd_twin
_cod_database_code 4133663

loop_
_space_group_symop_id
_space_group_symop_operation_xyz
1 x,y,z
2 -x,-y,-z

loop_
_atom_site_aniso_label
_atom_site_aniso_U_11
_atom_site_aniso_U_22
_atom_site_aniso_U_33
_atom_site_aniso_U_23
_atom_site_aniso_U_13
_atom_site_aniso_U_12
Cd1 0.0345(11) 0.0536(13) 0.0173(9) -0.0055(8) 0.0005(7) 0.0181(9)
Cd2 0.0313(10) 0.0477(12) 0.0148(8) 0.0064(7) -0.0046(6) -0.0171(8)
O1 0.030(5) 0.036(5) 0.030(5) 0.002(4) 0.000(4) -0.002(4)
O2 0.034(5) 0.041(5) 0.036(5) 0.000(4) 0.003(4) -0.001(4)
O3 0.029(10) 0.16(3) 0.014(9) -0.020(11) 0.013(7) -0.019(13)
O4 0.035(10) 0.071(14) 0.019(8) 0.009(8) -0.014(7) 0.021(9)
O5 0.044(11) 0.059(12) 0.012(7) -0.005(7) 0.007(7) -0.016(9)
O6 0.047(12) 0.068(14) 0.036(10) -0.009(9) 0.009(9) 0.040(11)
O7 0.021(8) 0.046(10) 0.012(7) 0.005(6) 0.004(6) -0.018(7)
O8 0.046(12) 0.104(18) 0.018(9) 0.020(10) -0.004(8) -0.043(12)
O9 0.047(12) 0.045(12) 0.049(12) -0.002(9) 0.001(9) 0.001(9)
O10 0.10(2) 0.10(2) 0.050(14) -0.009(14) 0.013(14) -0.022(17)
O11 0.057(8) 0.059(8) 0.053(8) 0.001(6) 0.007(6) 0.001(7)
O12 0.036(11) 0.033(11) 0.081(15) 0.007(10) -0.016(10) 0.005(8)
N1 0.017(5) 0.020(5) 0.017(5) 0.002(4) 0.003(3) -0.001(4)
N2 0.024(10) 0.049(13) 0.014(9) -0.018(8) -0.005(7) 0.022(9)
C1 0.014(11) 0.07(2) 0.039(14) 0.006(13) 0.010(10) -0.010(12)
C2 0.027(6) 0.029(6) 0.025(6) 0.001(4) 0.002(4) -0.002(4)
C3 0.022(6) 0.026(6) 0.023(6) 0.002(4) 0.002(4) -0.001(4)
C4 0.031(6) 0.033(6) 0.029(6) 0.003(4) 0.001(4) -0.002(4)
C5 0.063(19) 0.08(2) 0.012(11) 0.011(12) -0.016(11) -0.056(18)
C6 0.028(13) 0.057(18) 0.039(15) 0.019(13) -0.002(11) -0.018(12)
C7 0.030(14) 0.08(2) 0.037(15) -0.008(14) 0.009(12) -0.008(14)
C8 0.037(15) 0.07(2) 0.029(14) 0.008(13) 0.008(11) -0.033(15)
C9 0.031(13) 0.059(18) 0.021(12) 0.007(11) -0.004(10) -0.024(12)
C10 0.011(10) 0.046(15) 0.017(10) 0.014(10) -0.002(8) -0.020(10)
C11 0.021(11) 0.054(16) 0.010(10) 0.006(10) 0.005(8) -0.010(11)
C12 0.08(3) 0.12(3) 0.018(13) 0.011(16) -0.012(14) -0.08(2)
C13 0.039(7) 0.040(7) 0.036(7) 0.001(4) 0.002(4) -0.002(4)
C14 0.030(12) 0.031(13) 0.017(10) 0.004(9) 0.002(9) -0.004(10)
C15 0.028(12) 0.036(14) 0.015(10) 0.007(9) 0.000(9) 0.000(10)
C16 0.034(12) 0.023(12) 0.011(9) 0.003(8) -0.002(8) 0.008(10)
C17 0.008(9) 0.033(13) 0.023(11) 0.016(9) 0.001(8) 0.001(8)
C18 0.028(12) 0.042(14) 0.011(10) 0.005(9) 0.001(8) 0.005(10)
C19 0.023(12) 0.037(14) 0.021(11) 0.005(10) -0.003(9) -0.001(10)
C20 0.006(9) 0.050(15) 0.019(10) 0.006(10) -0.003(8) 0.007(9)
C21 0.020(11) 0.054(16) 0.011(10) 0.002(10) 0.004(8) 0.003(10)
C22 0.009(10) 0.056(17) 0.028(12) 0.016(11) -0.001(9) -0.001(10)
C23 0.017(5) 0.037(8) 0.013(5) 0.002(5) 0.000(4) 0.001(5)
C23A 0.017(5) 0.037(8) 0.013(5) 0.002(5) 0.000(4) 0.001(5)
C24 0.017(5) 0.037(8) 0.013(5) 0.002(5) 0.000(4) 0.001(5)
C24A 0.017(5) 0.037(8) 0.013(5) 0.002(5) 0.000(4) 0.001(5)
C25 0.017(5) 0.037(8) 0.013(5) 0.002(5) 0.000(4) 0.001(5)
C25A 0.017(5) 0.037(8) 0.013(5) 0.002(5) 0.000(4) 0.001(5)
C26 0.017(5) 0.037(8) 0.013(5) 0.002(5) 0.000(4) 0.001(5)
C26A 0.017(5) 0.037(8) 0.013(5) 0.002(5) 0.000(4) 0.001(5)
C27 0.017(5) 0.037(8) 0.013(5) 0.002(5) 0.000(4) 0.001(5)
C27A 0.017(5) 0.037(8) 0.013(5) 0.002(5) 0.000(4) 0.001(5)
C28 0.017(5) 0.037(8) 0.013(5) 0.002(5) 0.000(4) 0.001(5)
C28A 0.017(5) 0.037(8) 0.013(5) 0.002(5) 0.000(4) 0.001(5)
C29 0.009(10) 0.055(16) 0.008(9) 0.002(9) -0.003(7) 0.009(10)
C30 0.027(6) 0.030(6) 0.028(6) 0.001(4) 0.004(4) 0.000(4)
C31 0.028(12) 0.052(16) 0.012(10) -0.003(10) 0.009(9) -0.012(11)
C32 0.027(6) 0.029(6) 0.027(6) 0.001(4) 0.004(4) 0.002(4)
C33 0.024(6) 0.027(6) 0.024(6) 0.000(4) 0.003(4) 0.001(4)
C34 0.029(12) 0.032(13) 0.013(10) -0.005(9) -0.007(9) -0.003(10)
C35 0.031(13) 0.064(19) 0.015(11) -0.006(11) -0.002(9) 0.012(12)
C36 0.005(10) 0.069(19) 0.031(13) -0.011(12) -0.009(9) -0.004(11)
C37 0.023(11) 0.040(14) 0.015(10) -0.008(9) 0.000(8) 0.007(10)
C38 0.021(11) 0.053(16) 0.016(10) 0.012(10) 0.005(9) -0.003(11)
C39 0.021(11) 0.027(12) 0.025(11) 0.008(9) -0.008(9) 0.014(9)
C40 0.019(5) 0.021(5) 0.017(5) 0.001(4) 0.002(4) 0.003(4)
C41 0.022(6) 0.026(6) 0.024(6) -0.002(4) 0.003(4) 0.001(4)
C42 0.029(13) 0.059(18) 0.017(11) -0.002(11) 0.000(9) 0.007(12)
C43 0.019(5) 0.022(5) 0.018(5) -0.001(4) 0.002(4) 0.002(4)
C44 0.013(5) 0.018(5) 0.014(5) -0.001(4) 0.000(4) -0.001(4)
C45 0.026(12) 0.039(14) 0.017(10) -0.005(9) -0.008(9) 0.009(10)
C46 0.010(9) 0.043(14) 0.013(10) -0.004(9) 0.004(8) 0.001(9)
C47 0.030(13) 0.037(15) 0.033(13) -0.013(11) -0.004(10) -0.012(11)
C48 0.034(13) 0.037(14) 0.027(12) 0.010(10) -0.007(10) 0.021(11)
C49 0.018(5) 0.021(5) 0.019(5) -0.001(4) 0.000(4) 0.000(4)
C50 0.032(12) 0.030(13) 0.014(10) 0.000(9) -0.014(9) 0.009(10)
C51 0.014(10) 0.033(12) 0.011(9) 0.005(8) 0.005(7) 0.004(9)
C52 0.022(11) 0.031(13) 0.021(11) -0.002(9) -0.002(9) 0.012(9)
C53 0.034(15) 0.08(2) 0.023(13) 0.013(13) -0.009(11) -0.019(14)
C54 0.032(13) 0.055(17) 0.026(12) 0.026(12) -0.017(10) -0.015(12)
C55 0.013(10) 0.049(15) 0.009(9) 0.001(9) -0.002(8) 0.003(9)
C56 0.015(11) 0.047(15) 0.023(11) -0.006(10) -0.001(9) -0.012(10)
C57 0.013(10) 0.043(14) 0.016(10) 0.013(9) -0.001(8) 0.000(9)
C58 0.023(12) 0.049(16) 0.012(10) 0.005(9) 0.001(8) -0.012(11)

loop_
_atom_site_label
_atom_site_type_symbol
_atom_site_thermal_displace_type
_atom_site_fract_x
_atom_site_fract_y
_atom_site_fract_z
_atom_site_occupancy
_atom_site_U_iso_or_equiv
_atom_site_calc_flag
_atom_site_refinement_flags
_atom_site_disorder_assembly
_atom_site_disorder_group
Cd1 Cd Uani 0.89181(17) 0.08734(19) 0.45103(7) 1.000 0.0348(6) d D . .
Cd2 Cd Uani 0.60783(17) 0.58734(18) -0.44929(7) 1.000 0.0318(6) d . . .
O1 O Uani 0.4532(15) 0.4501(15) -0.4440(7) 1.000 0.032(3) d U . .
O2 O Uani 0.3053(16) 0.3329(16) -0.4695(8) 1.000 0.037(3) d U . .
O3 O Uani 0.7182(17) 0.177(3) 0.4015(8) 1.000 0.068(11) d . . .
O4 O Uani 0.8666(16) 0.1121(18) 0.3505(7) 1.000 0.042(6) d . . .
O5 O Uani 0.8121(17) 0.1508(17) 0.5341(7) 1.000 0.039(6) d . . .
O6 O Uani 0.9604(18) 0.0454(19) 0.5636(8) 1.000 0.049(7) d . . .
O7 O Uani 1.3649(14) 0.4127(15) 1.3488(6) 1.000 0.027(5) d . . .
O8 O Uani 1.2230(18) 0.312(2) 1.3956(8) 1.000 0.057(8) d . . .
O9 O Uani 0.4544(19) 0.7193(18) -0.4616(9) 1.000 0.047(7) d . . .
O10 O Uani 0.723(3) 0.421(3) -0.4630(11) 1.000 0.084(11) d . . .
O11 O Uani 1.0449(18) 0.2269(17) 0.4630(10) 1.000 0.056(5) d DU . .
O12 O Uani 0.7778(18) -0.0822(17) 0.4697(10) 1.000 0.050(7) d . . .
N1 N Uani 0.2209(15) 0.1300(15) -0.0124(7) 1.000 0.018(3) d U . .
N2 N Uani 0.7063(17) 0.3623(19) 0.9887(8) 1.000 0.029(6) d . . .
C1 C Uani 0.372(2) 0.377(3) -0.4296(12) 1.000 0.041(9) d . . .
C2 C Uani 0.355(2) 0.351(2) -0.3663(10) 1.000 0.027(3) d U . .
C3 C Uani 0.430(2) 0.392(2) -0.3208(10) 1.000 0.024(3) d U . .
C4 C Uani 0.408(2) 0.363(2) -0.2631(11) 1.000 0.031(3) d U . .
C5 C Uani 0.316(3) 0.286(3) -0.2473(10) 1.000 0.053(10) d . . .
C6 C Uani 0.233(2) 0.250(3) -0.2938(12) 1.000 0.042(9) d . . .
C7 C Uani 0.249(3) 0.277(3) -0.3531(13) 1.000 0.049(10) d . . .
C8 C Uani 0.295(3) 0.249(3) -0.1862(12) 1.000 0.046(10) d . . .
C9 C Uani 0.330(2) 0.314(3) -0.1377(10) 1.000 0.038(8) d . . .
C10 C Uani 0.3062(18) 0.275(2) -0.0799(9) 1.000 0.025(7) d . . .
C11 C Uani 0.250(2) 0.171(2) -0.0698(9) 1.000 0.029(7) d . . .
C12 C Uani 0.221(3) 0.097(4) -0.1196(12) 1.000 0.075(15) d . . .
C13 C Uani 0.243(2) 0.145(2) -0.1760(12) 1.000 0.038(4) d U . .
C14 C Uani 0.110(2) 0.064(2) -0.0056(9) 1.000 0.026(7) d . . .
C15 C Uani 0.007(2) 0.084(2) -0.0424(9) 1.000 0.026(7) d . . .
C16 C Uani 0.100(2) -0.0186(19) 0.0377(9) 1.000 0.023(6) d . . .
C17 C Uani 0.3014(18) 0.151(2) 0.0379(9) 1.000 0.021(6) d . . .
C18 C Uani 0.428(2) 0.132(2) 0.0317(9) 1.000 0.027(7) d . . .
C19 C Uani 0.503(2) 0.151(2) 0.0826(10) 1.000 0.027(7) d . . .
C20 C Uani 0.4641(18) 0.178(2) 0.1365(9) 1.000 0.025(7) d . . .
C21 C Uani 0.338(2) 0.198(2) 0.1411(9) 1.000 0.028(7) d . . .
C22 C Uani 0.262(2) 0.187(2) 0.0899(10) 1.000 0.031(8) d . . .
C23 C Uani 0.553(2) 0.192(2) 0.1893(11) 0.632(19) 0.022(4) d DP A 1
C23A C Uani 0.534(3) 0.175(2) 0.1971(15) 0.368(19) 0.022(4) d DP A 2
C24 C Uani 0.650(2) 0.1274(17) 0.1943(11) 0.632(19) 0.022(4) d DP A 1
C24A C Uani 0.652(3) 0.2077(16) 0.1965(15) 0.368(19) 0.022(4) d DP A 2
C25 C Uani 0.725(2) 0.123(2) 0.2466(12) 0.632(19) 0.022(4) d DP A 1
C25A C Uani 0.734(3) 0.199(2) 0.2464(16) 0.368(19) 0.022(4) d DP A 2
C26 C Uani 0.697(2) 0.188(2) 0.2943(11) 0.632(19) 0.022(4) d DP A 1
C26A C Uani 0.689(3) 0.155(3) 0.2974(15) 0.368(19) 0.022(4) d DP A 2
C27 C Uani 0.599(3) 0.254(2) 0.2897(13) 0.632(19) 0.022(4) d DP A 1
C27A C Uani 0.570(4) 0.122(3) 0.2983(17) 0.368(19) 0.022(4) d DP A 2
C28 C Uani 0.521(3) 0.261(2) 0.2380(12) 0.632(19) 0.022(4) d DP A 1
C28A C Uani 0.484(4) 0.129(3) 0.2494(18) 0.368(19) 0.022(4) d DP A 2
C29 C Uani 0.7684(18) 0.154(2) 0.3523(9) 1.000 0.024(7) d . . .
C30 C Uani 0.882(2) 0.108(2) 0.5725(10) 1.000 0.028(3) d U . .
C31 C Uani 0.856(2) 0.136(2) 0.6388(9) 1.000 0.031(7) d . . .
C32 C Uani 0.929(2) 0.101(2) 0.6843(10) 1.000 0.028(3) d U . .
C33 C Uani 0.904(2) 0.122(2) 0.7437(10) 1.000 0.025(3) d U . .
C34 C Uani 0.809(2) 0.197(2) 0.7573(9) 1.000 0.025(7) d . . .
C35 C Uani 0.732(2) 0.232(3) 0.7093(10) 1.000 0.037(9) d . . .
C36 C Uani 0.7539(19) 0.204(3) 0.6527(11) 1.000 0.035(8) d . . .
C37 C Uani 0.785(2) 0.231(2) 0.8183(9) 1.000 0.026(7) d . . .
C38 C Uani 0.877(2) 0.275(2) 0.8557(9) 1.000 0.030(7) d . . .
C39 C Uani 0.853(2) 0.320(2) 0.9126(10) 1.000 0.024(7) d . . .
C40 C Uani 0.7313(19) 0.3138(18) 0.9319(9) 1.000 0.019(3) d U . .
C41 C Uani 0.640(2) 0.264(2) 0.8957(10) 1.000 0.024(3) d U . .
C42 C Uani 0.667(2) 0.223(3) 0.8390(10) 1.000 0.035(8) d . . .
C43 C Uani 0.7926(19) 0.3542(18) 1.0362(9) 1.000 0.020(3) d U . .
C44 C Uani 0.8287(17) 0.2493(18) 1.0541(8) 1.000 0.015(3) d U . .
C45 C Uani 0.917(2) 0.241(2) 1.1031(9) 1.000 0.027(7) d . . .
C46 C Uani 0.9630(18) 0.338(2) 1.1339(9) 1.000 0.022(6) d . . .
C47 C Uani 0.918(2) 0.445(2) 1.1151(11) 1.000 0.034(8) d . . .
C48 C Uani 0.834(2) 0.449(2) 1.0668(10) 1.000 0.032(8) d . . .
C49 C Uani 0.5992(19) 0.4312(19) 0.9939(9) 1.000 0.019(3) d U . .
C50 C Uani 0.560(2) 0.500(2) 0.9477(9) 1.000 0.026(7) d . . .
C51 C Uani 0.4580(18) 0.5672(19) 0.9531(8) 1.000 0.019(6) d . . .
C52 C Uani 1.049(2) 0.332(2) 1.1851(10) 1.000 0.025(7) d . . .
C53 C Uani 1.035(3) 0.249(3) 1.2275(11) 1.000 0.046(9) d . . .
C54 C Uani 1.109(2) 0.250(3) 1.2794(11) 1.000 0.038(8) d . . .
C55 C Uani 1.1987(18) 0.337(2) 1.2889(9) 1.000 0.024(7) d . . .
C56 C Uani 1.216(2) 0.421(2) 1.2442(10) 1.000 0.029(7) d . . .
C57 C Uani 1.1391(19) 0.415(2) 1.1938(9) 1.000 0.024(7) d . . .
C58 C Uani 1.271(2) 0.353(2) 1.3459(9) 1.000 0.028(7) d . . .
H3 H Uiso 0.49930 0.44050 -0.32930 1.000 0.0290 c RU . .
H4 H Uiso 0.45820 0.39870 -0.23220 1.000 0.0370 c RU . .
H6 H Uiso 0.16150 0.20610 -0.28400 1.000 0.0500 c RU . .
H7 H Uiso 0.19450 0.24820 -0.38380 1.000 0.0580 c RU . .
H9 H Uiso 0.37140 0.38610 -0.14280 1.000 0.0450 c RU . .
H10 H Uiso 0.32990 0.32390 -0.04700 1.000 0.0300 c RU . .
H12 H Uiso 0.18900 0.02000 -0.11510 1.000 0.0910 c RU . .
H13 H Uiso 0.21950 0.09860 -0.20990 1.000 0.0460 c RU . .
H15 H Uiso 0.01100 0.14310 -0.07130 1.000 0.0310 c RU . .
H16 H Uiso 0.16780 -0.03100 0.06450 1.000 0.0270 c RU . .
H18 H Uiso 0.45930 0.10800 -0.00500 1.000 0.0320 c RU . .
H19 H Uiso 0.58830 0.14290 0.07870 1.000 0.0330 c RU . .
H21 H Uiso 0.30580 0.21910 0.17820 1.000 0.0340 c RU . .
H22 H Uiso 0.17800 0.20530 0.09240 1.000 0.0370 c RU . .
H24 H Uiso 0.67030 0.08170 0.16100 0.632(19) 0.0270 c RUP A 1
H24A H Uiso 0.68240 0.23840 0.16060 0.368(19) 0.0270 c RUP A 2
H25 H Uiso 0.79420 0.07520 0.24840 0.632(19) 0.0270 c RUP A 1
H25A H Uiso 0.81740 0.22350 0.24430 0.368(19) 0.0270 c RUP A 2
H27 H Uiso 0.57970 0.29940 0.32340 0.632(19) 0.0270 c RUP A 1
H27A H Uiso 0.54070 0.09170 0.33460 0.368(19) 0.0270 c RUP A 2
H28 H Uiso 0.45190 0.30900 0.23620 0.632(19) 0.0270 c RUP A 1
H28A H Uiso 0.40010 0.10460 0.25160 0.368(19) 0.0270 c RUP A 2
H32 H Uiso 1.00040 0.06000 0.67560 1.000 0.0330 c RU . .
H33 H Uiso 0.94970 0.08570 0.77480 1.000 0.0300 c RU . .
H35 H Uiso 0.66300 0.27690 0.71730 1.000 0.0440 c RU . .
H36 H Uiso 0.70100 0.22970 0.62140 1.000 0.0430 c RU . .
H38 H Uiso 0.95890 0.27600 0.84320 1.000 0.0360 c RU . .
H39 H Uiso 0.91690 0.35380 0.93730 1.000 0.0290 c RU . .
H41 H Uiso 0.55920 0.25830 0.90910 1.000 0.0280 c RU . .
H42 H Uiso 0.60280 0.18860 0.81440 1.000 0.0420 c RU . .
H44 H Uiso 0.79620 0.18130 1.03460 1.000 0.0180 c RU . .
H45 H Uiso 0.94400 0.16710 1.11450 1.000 0.0330 c RU . .
H47 H Uiso 0.94470 0.51370 1.13530 1.000 0.0410 c RU . .
H48 H Uiso 0.80420 0.52210 1.05510 1.000 0.0390 c RU . .
H50 H Uiso 0.60330 0.50220 0.91180 1.000 0.0310 c RU . .
H51 H Uiso 0.42850 0.61130 0.92030 1.000 0.0230 c RU . .
H53 H Uiso 0.97340 0.18920 1.22150 1.000 0.0550 c RU . .
H54 H Uiso 1.09900 0.19060 1.30820 1.000 0.0460 c RU . .
H56 H Uiso 1.27810 0.47940 1.24870 1.000 0.0340 c RU . .
H57 H Uiso 1.15000 0.47210 1.16390 1.000 0.0290 c RU . .

loop_
_atom_type_symbol
_atom_type_description
_atom_type_scat_dispersion_real
_atom_type_scat_dispersion_imag
_atom_type_scat_source
C C 0.0033 0.0016 ' International Tables Vol C Tables 4.2.6.8 and 6.1.1.4'
H H 0.0000 0.0000 ' International Tables Vol C Tables 4.2.6.8 and 6.1.1.4'
Cd Cd -0.8075 1.2024 ' International Tables Vol C Tables 4.2.6.8 and 6.1.1.4'
N N 0.0061 0.0033 ' International Tables Vol C Tables 4.2.6.8 and 6.1.1.4'
O O 0.0106 0.0060 ' International Tables Vol C Tables 4.2.6.8 and 6.1.1.4'

loop_
_geom_angle_atom_site_label_1
_geom_angle_atom_site_label_2
_geom_angle_atom_site_label_3
_geom_angle
_geom_angle_site_symmetry_1
_geom_angle_site_symmetry_3
_geom_angle_publ_flag
O3 Cd1 O4 54.8(6) . . yes
O3 Cd1 O5 84.6(7) . . yes
O3 Cd1 O6 135.4(6) . . yes
O3 Cd1 O11 107.3(9) . . yes
O3 Cd1 O12 92.6(9) . . yes
O3 Cd1 C29 28.5(6) . . yes
O3 Cd1 C30 111.0(7) . . yes
O3 Cd1 O6 142.3(7) . 2_756 yes
O4 Cd1 O5 138.4(7) . . yes
O4 Cd1 O6 169.8(6) . . yes
O4 Cd1 O11 94.9(7) . . yes
O4 Cd1 O12 104.1(7) . . yes
O4 Cd1 C29 26.3(6) . . yes
O4 Cd1 C30 164.5(7) . . yes
O4 Cd1 O6 90.7(7) . 2_756 yes
O5 Cd1 O6 51.3(6) . . yes
O5 Cd1 O11 88.8(7) . . yes
O5 Cd1 O12 84.2(7) . . yes
O5 Cd1 C29 112.8(6) . . yes
O5 Cd1 C30 26.5(7) . . yes
O5 Cd1 O6 130.9(7) . 2_756 yes
O6 Cd1 O11 81.0(7) . . yes
O6 Cd1 O12 78.5(7) . . yes
O6 Cd1 C29 163.9(6) . . yes
O6 Cd1 C30 24.8(6) . . yes
O6 Cd1 O6 79.9(6) . 2_756 yes
O11 Cd1 O12 158.2(8) . . yes
O11 Cd1 C29 103.2(7) . . yes
O11 Cd1 C30 83.3(7) . . yes
O6 Cd1 O11 88.4(7) 2_756 . yes
O12 Cd1 C29 98.5(7) . . yes
O12 Cd1 C30 81.3(7) . . yes
O6 Cd1 O12 80.8(7) 2_756 . yes
C29 Cd1 C30 139.4(6) . . yes
O6 Cd1 C29 115.5(6) 2_756 . yes
O6 Cd1 C30 104.6(7) 2_756 . yes
O1 Cd2 O9 86.0(7) . . yes
O1 Cd2 O10 81.3(9) . . yes
O1 Cd2 O1 76.8(6) . 2_664 yes
O1 Cd2 O2 129.7(6) . 2_664 yes
O1 Cd2 C1 103.8(7) . 2_664 yes
O1 Cd2 O7 90.7(6) . 2_766 yes
O1 Cd2 O8 145.7(6) . 2_766 yes
O1 Cd2 C58 116.8(6) . 2_766 yes
O9 Cd2 O10 160.3(9) . . yes
O1 Cd2 O9 80.1(6) 2_664 . yes
O2 Cd2 O9 87.4(7) 2_664 . yes
O9 Cd2 C1 82.1(8) . 2_664 yes
O7 Cd2 O9 101.2(7) 2_766 . yes
O8 Cd2 O9 106.6(7) 2_766 . yes
O9 Cd2 C58 105.8(7) . 2_766 yes
O1 Cd2 O10 82.4(7) 2_664 . yes
O2 Cd2 O10 89.1(8) 2_664 . yes
O10 Cd2 C1 86.4(9) . 2_664 yes
O7 Cd2 O10 94.0(7) 2_766 . yes
O8 Cd2 O10 92.3(9) 2_766 . yes
O10 Cd2 C58 93.4(8) . 2_766 yes
O1 Cd2 O2 52.9(6) 2_664 2_664 yes
O1 Cd2 C1 27.0(7) 2_664 2_664 yes
O1 Cd2 O7 167.3(6) 2_664 2_766 yes
O1 Cd2 O8 136.0(6) 2_664 2_766 yes
O1 Cd2 C58 165.1(6) 2_664 2_766 yes
O2 Cd2 C1 26.0(7) 2_664 2_664 yes
O2 Cd2 O7 139.5(6) 2_664 2_766 yes
O2 Cd2 O8 83.5(6) 2_664 2_766 yes
O2 Cd2 C58 113.0(7) 2_664 2_766 yes
O7 Cd2 C1 165.4(7) 2_766 2_664 yes
O8 Cd2 C1 109.4(7) 2_766 2_664 yes
C1 Cd2 C58 138.9(7) 2_664 2_766 yes
O7 Cd2 O8 56.0(6) 2_766 2_766 yes
O7 Cd2 C58 26.5(6) 2_766 2_766 yes
O8 Cd2 C58 29.5(6) 2_766 2_766 yes
Cd2 O1 C1 168.1(17) . . yes
Cd2 O1 Cd2 103.2(6) . 2_664 yes
Cd2 O1 C1 88.7(15) 2_664 . yes
Cd2 O2 C1 100.1(16) 2_664 . yes
Cd1 O3 C29 86.7(15) . . yes
Cd1 O4 C29 95.8(13) . . yes
Cd1 O5 C30 100.8(15) . . yes
Cd1 O6 C30 81.5(15) . . yes
Cd1 O6 Cd1 100.1(7) . 2_756 yes
Cd1 O6 C30 176.4(19) 2_756 . yes
Cd2 O7 C58 97.3(12) 2_766 . yes
Cd2 O8 C58 86.7(14) 2_766 . yes
C11 N1 C14 119.1(16) . . yes
C11 N1 C17 121.4(17) . . yes
C14 N1 C17 119.5(16) . . yes
C40 N2 C43 119.7(18) . . yes
C40 N2 C49 118.8(17) . . yes
C43 N2 C49 121.1(18) . . yes
O1 C1 O2 118(2) . . yes
O1 C1 C2 120(2) . . yes
Cd2 C1 O1 64.3(13) 2_664 . yes
O2 C1 C2 122(2) . . yes
Cd2 C1 O2 53.9(13) 2_664 . yes
Cd2 C1 C2 176(2) 2_664 . yes
C1 C2 C3 124(2) . . no
C1 C2 C7 116(2) . . no
C3 C2 C7 119(2) . . no
C2 C3 C4 121(2) . . no
C3 C4 C5 124(2) . . no
C4 C5 C6 116(2) . . no
C4 C5 C8 124(3) . . no
C6 C5 C8 120(3) . . no
C5 C6 C7 123(3) . . no
C2 C7 C6 117(3) . . no
C5 C8 C9 123(3) . . no
C5 C8 C13 120(3) . . no
C9 C8 C13 117(3) . . no
C8 C9 C10 121(3) . . no
C9 C10 C11 122(2) . . no
N1 C11 C10 124.0(19) . . yes
N1 C11 C12 118(2) . . yes
C10 C11 C12 118(2) . . no
C11 C12 C13 116(3) . . no
C8 C13 C12 126(3) . . no
N1 C14 C15 120.4(19) . . yes
N1 C14 C16 121.4(19) . . yes
C15 C14 C16 118(2) . . no
C14 C15 C16 121(2) . 2_555 no
C14 C16 C15 121(2) . 2_555 no
N1 C17 C18 118.2(18) . . yes
N1 C17 C22 122.2(18) . . yes
C18 C17 C22 119.6(19) . . no
C17 C18 C19 116.1(19) . . no
C18 C19 C20 125(2) . . no
C19 C20 C21 117.2(19) . . no
C19 C20 C23 120.9(19) . . no
C19 C20 C23A 129(2) . . no
C21 C20 C23 121.9(18) . . no
C21 C20 C23A 114(2) . . no
C20 C21 C22 118.6(19) . . no
C17 C22 C21 123(2) . . no
C20 C23 C24 121(2) . . no
C20 C23 C28 119(2) . . no
C24 C23 C28 120(2) . . no
C20 C23A C24A 115(3) . . no
C20 C23A C28A 124(3) . . no
C24A C23A C28A 120(3) . . no
C23 C24 C25 123(2) . . no
C23A C24A C25A 124(3) . . no
C24 C25 C26 119(2) . . no
C24A C25A C26A 118(3) . . no
C25 C26 C27 119(2) . . no
C27 C26 C29 127(2) . . no
C25 C26 C29 113(2) . . no
C27A C26A C29 121(3) . . no
C25A C26A C29 120(3) . . no
C25A C26A C27A 119(3) . . no
C26 C27 C28 125(3) . . no
C26A C27A C28A 125(4) . . no
C23 C28 C27 115(3) . . no
C23A C28A C27A 114(4) . . no
Cd1 C29 O3 64.8(13) . . yes
Cd1 C29 O4 57.9(11) . . yes
Cd1 C29 C26 177.9(16) . . yes
Cd1 C29 C26A 163.4(19) . . yes
O3 C29 O4 123(2) . . yes
O3 C29 C26 116.4(19) . . yes
O3 C29 C26A 117(2) . . yes
O4 C29 C26 121.1(19) . . yes
O4 C29 C26A 119(2) . . yes
Cd1 C30 O5 52.6(12) . . yes
O5 C30 C31 116.3(19) . . yes
O6 C30 C31 117(2) . . yes
O5 C30 O6 126(2) . . yes
Cd1 C30 O6 73.7(14) . . yes
Cd1 C30 C31 168.9(15) . . yes
C30 C31 C36 119.9(19) . . no
C30 C31 C32 122(2) . . no
C32 C31 C36 118(2) . . no
C31 C32 C33 123(2) . . no
C32 C33 C34 119(2) . . no
C35 C34 C37 121(2) . . no
C33 C34 C35 117(2) . . no
C33 C34 C37 122.2(19) . . no
C34 C35 C36 122(2) . . no
C31 C36 C35 121(2) . . no
C34 C37 C42 120(2) . . no
C34 C37 C38 121(2) . . no
C38 C37 C42 119(2) . . no
C37 C38 C39 122(2) . . no
C38 C39 C40 119(2) . . no
N2 C40 C41 121.5(19) . . yes
N2 C40 C39 118.6(19) . . yes
C39 C40 C41 119.9(19) . . no
C40 C41 C42 120(2) . . no
C37 C42 C41 121(2) . . no
N2 C43 C48 121(2) . . yes
C44 C43 C48 119.2(19) . . no
N2 C43 C44 119.6(19) . . yes
C43 C44 C45 119.6(19) . . no
C44 C45 C46 122(2) . . no
C45 C46 C47 116.3(19) . . no
C45 C46 C52 123(2) . . no
C47 C46 C52 121(2) . . no
C46 C47 C48 120(2) . . no
C43 C48 C47 123(2) . . no
C50 C49 C51 120(2) . 2_667 no
N2 C49 C51 118.8(18) . 2_667 yes
N2 C49 C50 120.9(18) . . yes
C49 C50 C51 120.7(19) . . no
C49 C51 C50 119.0(19) 2_667 . no
C46 C52 C53 121(2) . . no
C53 C52 C57 119(2) . . no
C46 C52 C57 120(2) . . no
C52 C53 C54 121(3) . . no
C53 C54 C55 120(3) . . no
C56 C55 C58 117.4(19) . . no
C54 C55 C56 119(2) . . no
C54 C55 C58 124(2) . . no
C55 C56 C57 118(2) . . no
C52 C57 C56 123(2) . . no
Cd2 C58 O7 56.2(10) 2_766 . yes
O7 C58 C55 121.4(19) . . yes
Cd2 C58 C55 172.1(16) 2_766 . yes
O8 C58 C55 118.2(19) . . yes
Cd2 C58 O8 63.8(12) 2_766 . yes
O7 C58 O8 120.0(19) . . yes
C2 C3 H3 120.00 . . no
C4 C3 H3 120.00 . . no
C3 C4 H4 118.00 . . no
C5 C4 H4 118.00 . . no
C5 C6 H6 118.00 . . no
C7 C6 H6 118.00 . . no
C2 C7 H7 121.00 . . no
C6 C7 H7 122.00 . . no
C8 C9 H9 120.00 . . no
C10 C9 H9 120.00 . . no
C9 C10 H10 118.00 . . no
C11 C10 H10 119.00 . . no
C11 C12 H12 122.00 . . no
C13 C12 H12 122.00 . . no
C8 C13 H13 117.00 . . no
C12 C13 H13 117.00 . . no
C14 C15 H15 119.00 . . no
C16 C15 H15 119.00 2_555 . no
C14 C16 H16 120.00 . . no
C15 C16 H16 120.00 2_555 . no
C17 C18 H18 122.00 . . no
C19 C18 H18 122.00 . . no
C18 C19 H19 117.00 . . no
C20 C19 H19 118.00 . . no
C20 C21 H21 121.00 . . no
C22 C21 H21 121.00 . . no
C17 C22 H22 119.00 . . no
C21 C22 H22 119.00 . . no
C23 C24 H24 118.00 . . no
C25 C24 H24 118.00 . . no
C23A C24A H24A 118.00 . . no
C25A C24A H24A 118.00 . . no
C24 C25 H25 121.00 . . no
C26 C25 H25 121.00 . . no
C24A C25A H25A 121.00 . . no
C26A C25A H25A 121.00 . . no
C26 C27 H27 118.00 . . no
C28 C27 H27 117.00 . . no
C26A C27A H27A 117.00 . . no
C28A C27A H27A 117.00 . . no
C23 C28 H28 122.00 . . no
C27 C28 H28 122.00 . . no
C23A C28A H28A 123.00 . . no
C27A C28A H28A 123.00 . . no
C31 C32 H32 119.00 . . no
C33 C32 H32 119.00 . . no
C34 C33 H33 120.00 . . no
C32 C33 H33 120.00 . . no
C34 C35 H35 119.00 . . no
C36 C35 H35 119.00 . . no
C35 C36 H36 120.00 . . no
C31 C36 H36 119.00 . . no
C37 C38 H38 119.00 . . no
C39 C38 H38 119.00 . . no
C40 C39 H39 121.00 . . no
C38 C39 H39 121.00 . . no
C42 C41 H41 120.00 . . no
C40 C41 H41 120.00 . . no
C41 C42 H42 119.00 . . no
C37 C42 H42 120.00 . . no
C43 C44 H44 120.00 . . no
C45 C44 H44 120.00 . . no
C46 C45 H45 119.00 . . no
C44 C45 H45 119.00 . . no
C46 C47 H47 120.00 . . no
C48 C47 H47 120.00 . . no
C43 C48 H48 118.00 . . no
C47 C48 H48 118.00 . . no
C49 C50 H50 120.00 . . no
C51 C50 H50 119.00 . . no
C50 C51 H51 120.00 . . no
C49 C51 H51 121.00 2_667 . no
C54 C53 H53 119.00 . . no
C52 C53 H53 119.00 . . no
C55 C54 H54 120.00 . . no
C53 C54 H54 120.00 . . no
C55 C56 H56 121.00 . . no
C57 C56 H56 121.00 . . no
C52 C57 H57 119.00 . . no
C56 C57 H57 118.00 . . no

loop_
_geom_bond_atom_site_label_1
_geom_bond_atom_site_label_2
_geom_bond_distance
_geom_bond_site_symmetry_2
_geom_bond_publ_flag
Cd1 O3 2.43(2) . yes
Cd1 O4 2.286(16) . yes
Cd1 O5 2.220(17) . yes
Cd1 O6 2.663(18) . yes
Cd1 O11 2.29(2) . yes
Cd1 O12 2.34(2) . yes
Cd1 O6 2.30(2) 2_756 yes
Cd2 O1 2.288(17) . yes
Cd2 O9 2.32(2) . yes
Cd2 O10 2.36(3) . yes
Cd2 O1 2.496(16) 2_664 yes
Cd2 O2 2.274(18) 2_664 yes
Cd2 O7 2.266(14) 2_766 yes
Cd2 O8 2.43(2) 2_766 yes
O1 C1 1.26(3) . yes
O2 C1 1.23(3) . yes
O3 C29 1.28(3) . yes
O4 C29 1.20(3) . yes
O5 C30 1.25(3) . yes
O6 C30 1.16(3) . yes
O7 C58 1.22(3) . yes
O8 C58 1.33(3) . yes
N1 C11 1.42(3) . yes
N1 C14 1.43(3) . yes
N1 C17 1.42(3) . yes
N2 C40 1.43(3) . yes
N2 C43 1.40(3) . yes
N2 C49 1.45(3) . yes
C1 C2 1.47(4) . no
C2 C3 1.36(3) . no
C2 C7 1.46(4) . no
C3 C4 1.37(3) . no
C4 C5 1.38(4) . no
C5 C6 1.41(4) . no
C5 C8 1.46(4) . no
C6 C7 1.39(4) . no
C8 C9 1.36(4) . no
C8 C13 1.34(4) . no
C9 C10 1.41(3) . no
C10 C11 1.36(3) . no
C11 C12 1.42(4) . no
C12 C13 1.41(4) . no
C14 C15 1.40(3) . no
C14 C16 1.37(3) . no
C15 C16 1.38(3) 2_555 no
C17 C18 1.42(3) . no
C17 C22 1.33(3) . no
C18 C19 1.39(3) . no
C19 C20 1.34(3) . no
C20 C21 1.42(3) . no
C20 C23 1.51(3) . no
C20 C23A 1.54(4) . no
C21 C22 1.40(3) . no
C23 C24 1.32(3) . no
C23 C28 1.41(4) . no
C23A C28A 1.41(5) . no
C23A C24A 1.33(5) . no
C24 C25 1.41(3) . no
C24A C25A 1.42(5) . no
C25 C26 1.36(4) . no
C25A C26A 1.36(5) . no
C26 C29 1.55(3) . no
C26 C27 1.34(4) . no
C26A C27A 1.35(5) . no
C26A C29 1.48(4) . no
C27 C28 1.42(4) . no
C27A C28A 1.42(6) . no
C30 C31 1.56(3) . no
C31 C32 1.35(3) . no
C31 C36 1.43(3) . no
C32 C33 1.39(3) . no
C33 C34 1.42(3) . no
C34 C35 1.41(3) . no
C34 C37 1.46(3) . no
C35 C36 1.34(3) . no
C37 C38 1.37(3) . no
C37 C42 1.39(3) . no
C38 C39 1.41(3) . no
C39 C40 1.42(3) . no
C40 C41 1.37(3) . no
C41 C42 1.40(3) . no
C43 C44 1.35(3) . no
C43 C48 1.35(3) . no
C44 C45 1.44(3) . no
C45 C46 1.39(3) . no
C46 C47 1.41(3) . no
C46 C52 1.46(3) . no
C47 C48 1.40(3) . no
C49 C51 1.37(3) 2_667 no
C49 C50 1.38(3) . no
C50 C51 1.39(3) . no
C52 C53 1.37(4) . no
C52 C57 1.36(3) . no
C53 C54 1.39(4) . no
C54 C55 1.39(4) . no
C55 C56 1.42(3) . no
C55 C58 1.49(3) . no
C56 C57 1.39(3) . no
C3 H3 0.9500 . no
C4 H4 0.9500 . no
C6 H6 0.9500 . no
C7 H7 0.9500 . no
C9 H9 0.9500 . no
C10 H10 0.9500 . no
C12 H12 0.9500 . no
C13 H13 0.9500 . no
C15 H15 0.9500 . no
C16 H16 0.9500 . no
C18 H18 0.9500 . no
C19 H19 0.9500 . no
C21 H21 0.9500 . no
C22 H22 0.9500 . no
C24 H24 0.9500 . no
C24A H24A 0.9500 . no
C25 H25 0.9500 . no
C25A H25A 0.9500 . no
C27 H27 0.9500 . no
C27A H27A 0.9500 . no
C28 H28 0.9500 . no
C28A H28A 0.9500 . no
C32 H32 0.9500 . no
C33 H33 0.9500 . no
C35 H35 0.9500 . no
C36 H36 0.9500 . no
C38 H38 0.9500 . no
C39 H39 0.9500 . no
C41 H41 0.9400 . no
C42 H42 0.9500 . no
C44 H44 0.9500 . no
C45 H45 0.9500 . no
C47 H47 0.9500 . no
C48 H48 0.9500 . no
C50 H50 0.9500 . no
C51 H51 0.9500 . no
C53 H53 0.9500 . no
C54 H54 0.9500 . no
C56 H56 0.9400 . no
C57 H57 0.9500 . no

loop_
_geom_hbond_atom_site_label_D
_geom_hbond_atom_site_label_H
_geom_hbond_atom_site_label_A
_geom_hbond_distance_DH
_geom_hbond_distance_HA
_geom_hbond_distance_DA
_geom_hbond_angle_DHA
_geom_hbond_site_symmetry_A
_geom_hbond_publ_flag
C3 H3 O7 0.9500 2.2700 3.21(3) 168.00 2_766 yes
C25 H25 O4 0.9500 2.4300 2.76(3) 100.00 . yes
C32 H32 O4 0.9500 2.5800 3.49(3) 159.00 2_756 yes

loop_
_geom_torsion_atom_site_label_1
_geom_torsion_atom_site_label_2
_geom_torsion_atom_site_label_3
_geom_torsion_atom_site_label_4
_geom_torsion
_geom_torsion_site_symmetry_1
_geom_torsion_site_symmetry_3
_geom_torsion_site_symmetry_4
_geom_torsion_publ_flag
O4 Cd1 O3 C29 2.3(15) . . . no
O5 Cd1 O3 C29 172.9(18) . . . no
O6 Cd1 O3 C29 -179.3(14) . . . no
O11 Cd1 O3 C29 85.9(18) . . . no
O12 Cd1 O3 C29 -103.2(18) . . . no
C30 Cd1 O3 C29 175.2(16) . . . no
O6 Cd1 O3 C29 -25(3) 2_756 . . no
O3 Cd1 O4 C29 -2.5(16) . . . no
O5 Cd1 O4 C29 -17(2) . . . no
O11 Cd1 O4 C29 -110.3(16) . . . no
O12 Cd1 O4 C29 80.6(16) . . . no
O6 Cd1 O4 C29 161.3(16) 2_756 . . no
O3 Cd1 O5 C30 175.2(17) . . . no
O4 Cd1 O5 C30 -173.2(14) . . . no
O6 Cd1 O5 C30 2.2(14) . . . no
O11 Cd1 O5 C30 -77.3(15) . . . no
O12 Cd1 O5 C30 82.1(15) . . . no
C29 Cd1 O5 C30 178.9(14) . . . no
O6 Cd1 O5 C30 9.6(19) 2_756 . . no
O3 Cd1 O6 C30 -12(2) . . . no
O3 Cd1 O6 Cd1 164.4(11) . . 2_756 no
O5 Cd1 O6 C30 -2.3(14) . . . no
O5 Cd1 O6 Cd1 174.4(12) . . 2_756 no
O11 Cd1 O6 C30 93.4(16) . . . no
O11 Cd1 O6 Cd1 -90.0(8) . . 2_756 no
O12 Cd1 O6 C30 -94.2(16) . . . no
O12 Cd1 O6 Cd1 82.5(8) . . 2_756 no
C30 Cd1 O6 Cd1 177(2) . . 2_756 no
O6 Cd1 O6 C30 -176.7(16) 2_756 . . no
O6 Cd1 O6 Cd1 0.0(8) 2_756 . 2_756 no
O3 Cd1 C29 O4 176(3) . . . no
O4 Cd1 C29 O3 -176(3) . . . no
O5 Cd1 C29 O3 -8(2) . . . no
O5 Cd1 C29 O4 168.1(15) . . . no
O11 Cd1 C29 O3 -102.0(19) . . . no
O11 Cd1 C29 O4 73.8(16) . . . no
O12 Cd1 C29 O3 79.6(19) . . . no
O12 Cd1 C29 O4 -104.6(16) . . . no
C30 Cd1 C29 O3 -7(2) . . . no
C30 Cd1 C29 O4 168.9(14) . . . no
O6 Cd1 C29 O3 163.4(18) 2_756 . . no
O6 Cd1 C29 O4 -20.9(17) 2_756 . . no
O3 Cd1 C30 O5 -5.1(18) . . . no
O3 Cd1 C30 O6 170.8(16) . . . no
O5 Cd1 C30 O6 176(3) . . . no
O6 Cd1 C30 O5 -176(3) . . . no
O11 Cd1 C30 O5 100.9(16) . . . no
O11 Cd1 C30 O6 -83.2(16) . . . no
O12 Cd1 C30 O5 -94.5(16) . . . no
O12 Cd1 C30 O6 81.4(16) . . . no
C29 Cd1 C30 O5 -2(2) . . . no
C29 Cd1 C30 O6 174.3(14) . . . no
O6 Cd1 C30 O5 -172.6(15) 2_756 . . no
O6 Cd1 C30 O6 3.4(17) 2_756 . . no
O3 Cd1 O6 Cd1 -162.0(11) . 2_756 2_756 no
O4 Cd1 O6 Cd1 176.0(7) . 2_756 2_756 no
O5 Cd1 O6 Cd1 -5.8(12) . 2_756 2_756 no
O6 Cd1 O6 Cd1 0.0(7) . 2_756 2_756 no
O11 Cd1 O6 Cd1 81.2(8) . 2_756 2_756 no
O12 Cd1 O6 Cd1 -79.8(8) . 2_756 2_756 no
C29 Cd1 O6 Cd1 -174.9(6) . 2_756 2_756 no
C30 Cd1 O6 Cd1 -1.4(8) . 2_756 2_756 no
O9 Cd2 O1 Cd2 80.7(7) . . 2_664 no
O10 Cd2 O1 Cd2 -84.2(8) . . 2_664 no
O1 Cd2 O1 Cd2 0.0(6) 2_664 . 2_664 no
O2 Cd2 O1 Cd2 -2.6(10) 2_664 . 2_664 no
C1 Cd2 O1 Cd2 -0.1(9) 2_664 . 2_664 no
O7 Cd2 O1 Cd2 -178.1(6) 2_766 . 2_664 no
O8 Cd2 O1 Cd2 -165.3(9) 2_766 . 2_664 no
C58 Cd2 O1 Cd2 -173.6(6) 2_766 . 2_664 no
O1 Cd2 O1 Cd2 0.0(6) . 2_664 2_664 no
O1 Cd2 O1 C1 -179.7(16) . 2_664 2_664 no
O9 Cd2 O1 Cd2 -88.2(7) . 2_664 2_664 no
O9 Cd2 O1 C1 92.1(16) . 2_664 2_664 no
O10 Cd2 O1 Cd2 82.8(10) . 2_664 2_664 no
O10 Cd2 O1 C1 -96.9(17) . 2_664 2_664 no
O1 Cd2 O2 C1 6(2) . 2_664 2_664 no
O9 Cd2 O2 C1 -77.2(18) . 2_664 2_664 no
O10 Cd2 O2 C1 83.5(19) . 2_664 2_664 no
O1 Cd2 C1 O1 0.3(16) . 2_664 2_664 no
O1 Cd2 C1 O2 -175.6(16) . 2_664 2_664 no
O9 Cd2 C1 O1 -83.6(15) . 2_664 2_664 no
O9 Cd2 C1 O2 100.5(18) . 2_664 2_664 no
O10 Cd2 C1 O1 80.4(17) . 2_664 2_664 no
O10 Cd2 C1 O2 -95.5(18) . 2_664 2_664 no
O1 Cd2 O7 C58 170.9(14) . 2_766 2_766 no
O9 Cd2 O7 C58 -103.0(15) . 2_766 2_766 no
O10 Cd2 O7 C58 89.6(16) . 2_766 2_766 no
O1 Cd2 O8 C58 -15(2) . 2_766 2_766 no
O9 Cd2 O8 C58 92.9(14) . 2_766 2_766 no
O10 Cd2 O8 C58 -92.9(15) . 2_766 2_766 no
O1 Cd2 C58 O7 -10.2(16) . 2_766 2_766 no
O1 Cd2 C58 O8 170.5(13) . 2_766 2_766 no
O9 Cd2 C58 O7 83.4(15) . 2_766 2_766 no
O9 Cd2 C58 O8 -95.9(14) . 2_766 2_766 no
O10 Cd2 C58 O7 -92.1(16) . 2_766 2_766 no
O10 Cd2 C58 O8 88.6(16) . 2_766 2_766 no
Cd2 O1 C1 O2 -4(3) 2_664 . . no
Cd2 O1 C1 C2 179(2) 2_664 . . no
Cd2 O2 C1 O1 4(3) 2_664 . . no
Cd2 O2 C1 C2 -179(2) 2_664 . . no
Cd1 O3 C29 O4 -4(3) . . . no
Cd1 O3 C29 C26 178.1(18) . . . no
Cd1 O4 C29 O3 5(3) . . . no
Cd1 O4 C29 C26 -177.9(18) . . . no
Cd1 O5 C30 O6 -5(3) . . . no
Cd1 O5 C30 C31 179.0(16) . . . no
Cd1 O6 C30 O5 4(2) . . . no
Cd1 O6 C30 C31 -179.8(19) . . . no
Cd2 O7 C58 O8 -1(2) 2_766 . . no
Cd2 O7 C58 C55 171.0(18) 2_766 . . no
Cd2 O8 C58 O7 1(2) 2_766 . . no
Cd2 O8 C58 C55 -171.3(18) 2_766 . . no
C14 N1 C11 C10 143(2) . . . no
C14 N1 C11 C12 -38(3) . . . no
C17 N1 C11 C10 -38(3) . . . no
C17 N1 C11 C12 140(2) . . . no
C11 N1 C14 C15 -31(3) . . . no
C11 N1 C14 C16 150(2) . . . no
C17 N1 C14 C15 150(2) . . . no
C17 N1 C14 C16 -28(3) . . . no
C11 N1 C17 C18 -46(3) . . . no
C11 N1 C17 C22 134(2) . . . no
C14 N1 C17 C18 133(2) . . . no
C14 N1 C17 C22 -47(3) . . . no
C43 N2 C40 C39 -36(3) . . . no
C43 N2 C40 C41 145(2) . . . no
C49 N2 C40 C39 136(2) . . . no
C49 N2 C40 C41 -43(3) . . . no
C40 N2 C43 C44 -58(3) . . . no
C40 N2 C43 C48 127(2) . . . no
C49 N2 C43 C44 130(2) . . . no
C49 N2 C43 C48 -46(3) . . . no
C40 N2 C49 C50 -34(3) . . . no
C40 N2 C49 C51 150(2) . . 2_667 no
C43 N2 C49 C50 138(2) . . . no
C43 N2 C49 C51 -38(3) . . 2_667 no
O1 C1 C2 C3 -7(4) . . . no
O1 C1 C2 C7 172(3) . . . no
O2 C1 C2 C3 176(2) . . . no
O2 C1 C2 C7 -5(4) . . . no
C1 C2 C3 C4 -180(2) . . . no
C7 C2 C3 C4 1(4) . . . no
C1 C2 C7 C6 179(3) . . . no
C3 C2 C7 C6 -2(4) . . . no
C2 C3 C4 C5 5(4) . . . no
C3 C4 C5 C6 -9(4) . . . no
C3 C4 C5 C8 177(3) . . . no
C4 C5 C6 C7 8(5) . . . no
C8 C5 C6 C7 -177(3) . . . no
C4 C5 C8 C9 25(5) . . . no
C4 C5 C8 C13 -152(3) . . . no
C6 C5 C8 C9 -149(3) . . . no
C6 C5 C8 C13 33(5) . . . no
C5 C6 C7 C2 -3(5) . . . no
C5 C8 C9 C10 179(3) . . . no
C13 C8 C9 C10 -3(4) . . . no
C5 C8 C13 C12 178(3) . . . no
C9 C8 C13 C12 0(5) . . . no
C8 C9 C10 C11 1(4) . . . no
C9 C10 C11 N1 -178(2) . . . no
C9 C10 C11 C12 4(4) . . . no
N1 C11 C12 C13 175(2) . . . no
C10 C11 C12 C13 -6(4) . . . no
C11 C12 C13 C8 5(4) . . . no
N1 C14 C15 C16 178(2) . . 2_555 no
C16 C14 C15 C16 -3(3) . . 2_555 no
N1 C14 C16 C15 -178(2) . . 2_555 no
C15 C14 C16 C15 3(3) . . 2_555 no
C14 C15 C16 C14 4(3) . 2_555 2_555 no
N1 C17 C18 C19 -179(2) . . . no
C22 C17 C18 C19 1(3) . . . no
N1 C17 C22 C21 174(2) . . . no
C18 C17 C22 C21 -6(4) . . . no
C17 C18 C19 C20 4(4) . . . no
C18 C19 C20 C21 -5(4) . . . no
C18 C19 C20 C23 178(2) . . . no
C19 C20 C21 C22 1(3) . . . no
C23 C20 C21 C22 178(2) . . . no
C19 C20 C23 C24 -34(3) . . . no
C19 C20 C23 C28 156(2) . . . no
C21 C20 C23 C24 149(2) . . . no
C21 C20 C23 C28 -21(3) . . . no
C20 C21 C22 C17 5(4) . . . no
C20 C23 C24 C25 -169(2) . . . no
C28 C23 C24 C25 0(4) . . . no
C20 C23 C28 C27 170(2) . . . no
C24 C23 C28 C27 0(4) . . . no
C23 C24 C25 C26 0(4) . . . no
C24 C25 C26 C27 0(3) . . . no
C24 C25 C26 C29 167(2) . . . no
C25 C26 C27 C28 0(4) . . . no
C29 C26 C27 C28 -165(2) . . . no
C25 C26 C29 O3 -155(3) . . . no
C25 C26 C29 O4 28(3) . . . no
C27 C26 C29 O3 11(4) . . . no
C27 C26 C29 O4 -167(3) . . . no
C26 C27 C28 C23 0(4) . . . no
O5 C30 C31 C32 -176(2) . . . no
O5 C30 C31 C36 2(3) . . . no
O6 C30 C31 C32 8(3) . . . no
O6 C30 C31 C36 -174(2) . . . no
C30 C31 C32 C33 -178(2) . . . no
C36 C31 C32 C33 4(4) . . . no
C30 C31 C36 C35 -178(3) . . . no
C32 C31 C36 C35 0(4) . . . no
C31 C32 C33 C34 -10(4) . . . no
C32 C33 C34 C35 10(3) . . . no
C32 C33 C34 C37 -174(2) . . . no
C33 C34 C35 C36 -6(4) . . . no
C37 C34 C35 C36 178(3) . . . no
C33 C34 C37 C38 52(3) . . . no
C33 C34 C37 C42 -131(3) . . . no
C35 C34 C37 C38 -133(3) . . . no
C35 C34 C37 C42 45(4) . . . no
C34 C35 C36 C31 1(5) . . . no
C34 C37 C38 C39 173(2) . . . no
C42 C37 C38 C39 -5(4) . . . no
C34 C37 C42 C41 -175(2) . . . no
C38 C37 C42 C41 3(4) . . . no
C37 C38 C39 C40 3(3) . . . no
C38 C39 C40 N2 -178(2) . . . no
C38 C39 C40 C41 1(3) . . . no
N2 C40 C41 C42 177(2) . . . no
C39 C40 C41 C42 -2(3) . . . no
C40 C41 C42 C37 0(4) . . . no
N2 C43 C44 C45 -179.7(18) . . . no
C48 C43 C44 C45 -4(3) . . . no
N2 C43 C48 C47 179(2) . . . no
C44 C43 C48 C47 3(3) . . . no
C43 C44 C45 C46 2(3) . . . no
C44 C45 C46 C47 1(3) . . . no
C44 C45 C46 C52 177.7(19) . . . no
C45 C46 C47 C48 -2(3) . . . no
C52 C46 C47 C48 -179(2) . . . no
C45 C46 C52 C53 -41(3) . . . no
C45 C46 C52 C57 144(2) . . . no
C47 C46 C52 C53 136(3) . . . no
C47 C46 C52 C57 -39(3) . . . no
C46 C47 C48 C43 0(3) . . . no
N2 C49 C50 C51 -179(2) . . . no
C51 C49 C50 C51 -4(3) 2_667 . . no
N2 C49 C51 C50 179(2) . 2_667 2_667 no
C50 C49 C51 C50 3(3) . 2_667 2_667 no
C49 C50 C51 C49 3(3) . . 2_667 no
C46 C52 C53 C54 -173(3) . . . no
C57 C52 C53 C54 2(4) . . . no
C46 C52 C57 C56 174(2) . . . no
C53 C52 C57 C56 -1(4) . . . no
C52 C53 C54 C55 0(4) . . . no
C53 C54 C55 C56 -2(4) . . . no
C53 C54 C55 C58 172(2) . . . no
C54 C55 C56 C57 2(3) . . . no
C58 C55 C56 C57 -172(2) . . . no
C54 C55 C58 O7 164(2) . . . no
C54 C55 C58 O8 -24(3) . . . no
C56 C55 C58 O7 -21(3) . . . no
C56 C55 C58 O8 151(2) . . . no
C55 C56 C57 C52 -1(3) . . . no
